data_7707259
loop_
_publ_author_name
'Alba, Laurenzo D. V.'
'Hatanaka, Tsubasa'
'Franco, Francisco C.'
'Nojiri, Masaki'
'Noel, Marissa G.'
'Funahashi, Yasuhiro'

_publ_section_title
;
 Complex formation of silver(I) ions with a glucosinolate derivative:
 structural and mechanistic insights into myrosinase-mimicking C-S bond
 cleavage.
;
_journal_issue 24
_journal_name_full 'Dalton transactions (Cambridge, England : 2003)'
_journal_page_first 8292
_journal_page_last 8296
_journal_paper_doi 10.1039/d1dt00695a
_journal_volume 50
_journal_year 2021
_chemical_absolute_configuration syn
_chemical_formula_moiety 'C18 H24 K N O13 S2'
_chemical_formula_sum 'C18 H24 K N O13 S2'
_chemical_formula_weight 565.60
_chemical_name_systematic O-acetylsinigrin
_space_group_crystal_system triclinic
_space_group_IT_number 1
_space_group_name_Hall 'P 1'
_space_group_name_H-M_alt 'P 1'
_atom_sites_solution_hydrogens geom
_atom_sites_solution_primary dual
_audit_creation_date 2021-03-24
_audit_creation_method
;
Olex2 1.3
(compiled 2020.11.12 svn.r5f609507 for OlexSys, GUI svn.r6272)
;
_audit_update_record
;
2021-03-30 deposited with the CCDC.	2021-04-22 downloaded from the CCDC.
;
_cell_angle_alpha 101.321(2)
_cell_angle_beta 110.969(2)
_cell_angle_gamma 97.225(2)
_cell_formula_units_Z 2
_cell_length_a 9.0195(2)
_cell_length_b 12.3261(4)
_cell_length_c 12.5871(3)
_cell_measurement_reflns_used 14835
_cell_measurement_temperature 173
_cell_measurement_theta_max 30.0900
_cell_measurement_theta_min 1.7860
_cell_volume 1251.57(6)
_computing_cell_refinement 'CrysAlisPro 1.171.40.53 (Rigaku OD, 2019)'
_computing_data_collection 'CrysAlisPro 1.171.40.53 (Rigaku OD, 2019)'
_computing_data_reduction 'CrysAlisPro 1.171.40.53 (Rigaku OD, 2019)'
_computing_molecular_graphics 'Olex2 1.3 (Dolomanov et al., 2009)'
_computing_publication_material 'Olex2 1.3 (Dolomanov et al., 2009)'
_computing_structure_refinement 'SHELXL 2018/3 (Sheldrick, 2015)'
_computing_structure_solution 'SHELXD  (Sheldrick, 2008)'
_diffrn_ambient_temperature 173
_diffrn_detector 'CCD plate'
_diffrn_detector_area_resol_mean 10.0000
_diffrn_detector_type HyPix
_diffrn_measured_fraction_theta_full 1.000
_diffrn_measured_fraction_theta_max 0.837
_diffrn_measurement_details
;
List of Runs (angles in degrees, time in seconds):

  # Type    Start    End  Width  t~exp~   \w     \q     \k     \f   Frames
#--------------------------------------------------------------------------
  1  \w     -7.00  29.00   0.50    1.84    --   12.33  57.00 150.00   72
  2  \w     60.00  85.00   0.50    1.84    --   12.33  57.00 150.00   50
  3  \w    -47.00 -20.00   0.50    1.84    --   12.33 -19.00-180.00   54
  4  \w    -11.00  52.00   0.50    1.84    --   12.33 -99.00  60.00  126
  5  \w      9.00  46.00   0.50    1.84    --   12.33-100.00 116.00   74
  6  \w    -76.00  16.00   0.50    1.84    --   -7.01 -57.00 150.00  184
  7  \w    -46.00   3.00   0.50    1.84    --   -7.01 100.00-137.00   98
  8  \w    -29.00  63.00   0.50    1.84    --   -7.01  57.00 -60.00  184
  9  \w    -17.00  14.00   0.50    1.84    --   -7.01 -77.00-120.00   62
 10  \w    -65.00 -26.00   0.50    1.84    --   -7.01 -77.00-120.00   78
 11  \w     -1.00  24.00   0.50    1.82    --   -7.17 -19.00  30.00   50
 12  \w    -45.00 -20.00   0.50    1.84    --   -7.17 100.00-137.00   50
 13  \w    -24.00  22.00   0.50    1.84    --   -7.17 -77.00-150.00   92
 14  \w    -73.00 -47.00   0.50    1.84    --   -7.17 -77.00-150.00   52
 15  \w    -11.00  16.00   0.50    1.84    --   12.33 -99.00 -30.00   54
 16  \w    -10.00  88.00   0.50    1.84    --   12.33  37.00  60.00  196
 17  \w    -15.00  11.00   0.50    1.84    --   12.33  77.00  60.00   52
 18  \w     21.00  52.00   0.50    1.84    --   12.33 -99.00 -30.00   62
 19  \w      5.00  90.00   0.50    1.84    --   12.33  37.00 -30.00  170
 20  \w     46.00  87.00   0.50    1.84    --   12.33  77.00  60.00   82
 21  \w     24.00  60.00   0.50    1.84    --   14.00-110.00 164.62   72
 22  \w     22.00  48.00   0.50    1.84    --   14.00 -87.00-166.39   52
 23  \w     17.00  57.00   0.50    1.84    --   14.00-106.00 -92.47   80
 24  \w     -4.00  21.00   0.50    1.84    --   12.33-100.00 116.00   50
 25  \w     27.00  52.00   0.50    1.84    --   12.33-100.00 116.00   50
;
_diffrn_measurement_device 'four-circle diffractometer'
_diffrn_measurement_device_type 'ROD, Synergy Custom system, HyPix'
_diffrn_measurement_method '\w scans'
_diffrn_orient_matrix_type 'CrysAlisPro convention (1999,Acta A55,543-557)'
_diffrn_orient_matrix_UB_11 -0.0124554000
_diffrn_orient_matrix_UB_12 0.0562017000
_diffrn_orient_matrix_UB_13 0.0065318000
_diffrn_orient_matrix_UB_21 -0.0451688000
_diffrn_orient_matrix_UB_22 -0.0102639000
_diffrn_orient_matrix_UB_23 0.0343236000
_diffrn_orient_matrix_UB_31 0.0723741000
_diffrn_orient_matrix_UB_32 0.0185883000
_diffrn_orient_matrix_UB_33 0.0518286000
_diffrn_radiation_monochromator mirror
_diffrn_radiation_probe x-ray
_diffrn_radiation_type 'Mo K\a'
_diffrn_radiation_wavelength 0.71073
_diffrn_reflns_av_R_equivalents 0.0462
_diffrn_reflns_av_unetI/netI 0.0551
_diffrn_reflns_Laue_measured_fraction_full 1.000
_diffrn_reflns_Laue_measured_fraction_max 0.837
_diffrn_reflns_limit_h_max 12
_diffrn_reflns_limit_h_min -12
_diffrn_reflns_limit_k_max 17
_diffrn_reflns_limit_k_min -17
_diffrn_reflns_limit_l_max 18
_diffrn_reflns_limit_l_min -17
_diffrn_reflns_number 37676
_diffrn_reflns_point_group_measured_fraction_full 0.994
_diffrn_reflns_point_group_measured_fraction_max 0.778
_diffrn_reflns_theta_full 25.242
_diffrn_reflns_theta_max 31.125
_diffrn_reflns_theta_min 1.725
_diffrn_source 'Rotating-anode X-ray tube'
_diffrn_source_type 'Rigaku (Mo) X-ray Source'
_exptl_absorpt_coefficient_mu 0.444
_exptl_absorpt_correction_T_max 1.00000
_exptl_absorpt_correction_T_min 0.70655
_exptl_absorpt_correction_type multi-scan
_exptl_absorpt_process_details
;
CrysAlisPro 1.171.40.53 (Rigaku Oxford Diffraction, 2019)
Empirical absorption correction using spherical harmonics,
 implemented in SCALE3 ABSPACK scaling algorithm.
;
_exptl_crystal_colour 'clear colourless'
_exptl_crystal_colour_lustre clear
_exptl_crystal_colour_primary colourless
_exptl_crystal_density_diffrn 1.501
_exptl_crystal_description plate
_exptl_crystal_F_000 588
_exptl_crystal_size_max 0.45
_exptl_crystal_size_mid 0.127
_exptl_crystal_size_min 0.037
_refine_diff_density_max 0.441
_refine_diff_density_min -0.380
_refine_diff_density_rms 0.058
_refine_ls_abs_structure_details
;
 Flack x determined using 4138 quotients [(I+)-(I-)]/[(I+)+(I-)]
 (Parsons, Flack and Wagner, Acta Cryst. B69 (2013) 249-259).
;
_refine_ls_abs_structure_Flack -0.01(2)
_refine_ls_extinction_method none
_refine_ls_goodness_of_fit_ref 1.031
_refine_ls_hydrogen_treatment constr
_refine_ls_matrix_type full
_refine_ls_number_parameters 639
_refine_ls_number_reflns 12544
_refine_ls_number_restraints 3
_refine_ls_restrained_S_all 1.031
_refine_ls_R_factor_all 0.0585
_refine_ls_R_factor_gt 0.0441
_refine_ls_shift/su_max 0.000
_refine_ls_shift/su_mean 0.000
_refine_ls_structure_factor_coef Fsqd
_refine_ls_weighting_details 'w=1/[\s^2^(Fo^2^)+(0.0556P)^2^] where P=(Fo^2^+2Fc^2^)/3'
_refine_ls_weighting_scheme calc
_refine_ls_wR_factor_gt 0.0993
_refine_ls_wR_factor_ref 0.1049
_reflns_Friedel_coverage 0.861
_reflns_Friedel_fraction_full 0.988
_reflns_Friedel_fraction_max 0.720
_reflns_number_gt 10295
_reflns_number_total 12544
_reflns_threshold_expression 'I > 2\s(I)'
_cod_data_source_file d1dt00695a2.cif
_cod_data_source_block alba200805
_cod_depositor_comments 'Adding full bibliography for 7707258--7707259.cif.'
_cod_database_code 7707259
_shelx_shelxl_version_number 2018/3
_chemical_oxdiff_formula 'C18 H28 K N O13 S2 '
_shelx_space_group_comment
;
The symmetry employed for this shelxl refinement is uniquely defined
by the following loop, which should always be used as a source of
symmetry information in preference to the above space-group names.
They are only intended as comments.
;
_shelx_estimated_absorpt_t_max 0.984
_shelx_estimated_absorpt_t_min 0.825
_reflns_odcompleteness_completeness 100.00
_reflns_odcompleteness_iscentric 1
_reflns_odcompleteness_theta 26.32
_olex2_refinement_description
;
1. Fixed Uiso
 At 1.2 times of:
  All C(H) groups, All C(H,H) groups
 At 1.5 times of:
  All C(H,H,H) groups
2.a Ternary CH refined with riding coordinates:
 C3(H3), C2B(H2B), C2(H2), C1B(H1B), C1(H1), C4(H4), C3B(H3B), C4B(H4B),
 C5B(H5B), C5(H5)
2.b Secondary CH2 refined with riding coordinates:
 C14(H14A,H14B), C6B(H6BA,H6BB), C6(H6A,H6B), C14B(H14C,H14D)
2.c Aromatic/amide H refined with riding coordinates:
 C15B(H15B), C15(H15)
2.d X=CH2 refined with riding coordinates:
 C16B(H16A,H16B), C16(H16C,H16D)
2.e Idealised Me refined as rotating group:
 C34(H34A,H34B,H34C), C34B(H34D,H34E,H34F), C31B(H31A,H31B,H31C), C31(H31D,
 H31E,H31F), C28(H28A,H28B,H28C), C28B(H28D,H28E,H28F), C25B(H25A,H25B,H25C),
 C25(H25D,H25E,H25F)
;
_olex2_exptl_crystal_mounting_method loop
_olex2_submission_special_instructions 'No special instructions were received'
_oxdiff_exptl_absorpt_empirical_details
;
Empirical correction (ABSPACK) includes:
- Absorption correction using spherical harmonics
- Frame scaling
;
_oxdiff_exptl_absorpt_empirical_full_max 1.691
_oxdiff_exptl_absorpt_empirical_full_min 0.604

loop_
_space_group_symop_operation_xyz
'x, y, z'

loop_
_atom_site_label
_atom_site_type_symbol
_atom_site_fract_x
_atom_site_fract_y
_atom_site_fract_z
_atom_site_U_iso_or_equiv
_atom_site_adp_type
_atom_site_occupancy
_atom_site_site_symmetry_order
_atom_site_calc_flag
_atom_site_refinement_flags_posn
_atom_site_refinement_flags_adp
_atom_site_refinement_flags_occupancy
_atom_site_disorder_assembly
_atom_site_disorder_group
S12B S 0.67904(10) 0.95910(7) 0.62466(7) 0.0263(2) Uani 1 1 d . . . . .
S12 S 1.15484(10) 0.93278(7) 1.11752(7) 0.0264(2) Uani 1 1 d . . . . .
S19 S 1.07605(10) 1.21943(8) 1.32807(7) 0.0270(2) Uani 1 1 d . . . . .
S19B S 0.58852(11) 1.25181(8) 0.82495(8) 0.0300(2) Uani 1 1 d . . . . .
O9B O 0.8436(3) 0.5976(2) 0.5063(2) 0.0280(6) Uani 1 1 d . . . . .
O8 O 1.4096(3) 0.8283(2) 1.0409(2) 0.0277(6) Uani 1 1 d . . . . .
O9 O 1.3278(3) 0.5703(2) 1.0042(2) 0.0271(6) Uani 1 1 d . . . . .
O7B O 0.4848(3) 0.7695(2) 0.4891(2) 0.0255(5) Uani 1 1 d . . . . .
O24 O 1.5619(3) 0.7883(3) 1.2084(2) 0.0375(7) Uani 1 1 d . . . . .
C3 C 1.2305(4) 0.6425(3) 0.9459(3) 0.0239(7) Uani 1 1 d . . . . .
H3 H 1.256504 0.653103 0.877292 0.029 Uiso 1 1 calc R U . . .
O7 O 0.9740(3) 0.7540(2) 0.9508(2) 0.0262(5) Uani 1 1 d . . . . .
O18 O 1.1110(3) 1.1139(2) 1.2443(2) 0.0326(6) Uani 1 1 d . . . . .
O10B O 0.5080(3) 0.4940(2) 0.3346(2) 0.0285(6) Uani 1 1 d . . . . .
O18B O 0.6132(3) 1.1372(2) 0.7461(2) 0.0314(6) Uani 1 1 d . . . . .
O8B O 0.9055(3) 0.8389(2) 0.5234(2) 0.0270(5) Uani 1 1 d . . . . .
O21 O 0.9064(3) 1.2196(2) 1.2706(2) 0.0348(6) Uani 1 1 d . . . . .
O10 O 1.0247(3) 0.4809(2) 0.8111(2) 0.0275(6) Uani 1 1 d . . . . .
C2B C 0.7697(4) 0.7747(3) 0.5343(3) 0.0233(7) Uani 1 1 d . . . . .
H2B H 0.799746 0.768306 0.617033 0.028 Uiso 1 1 calc R U . . .
O30B O 0.5710(4) 0.3853(2) 0.4616(3) 0.0394(7) Uani 1 1 d . . . . .
C2 C 1.2640(4) 0.7572(3) 1.0327(3) 0.0228(7) Uani 1 1 d . . . . .
H2 H 1.276773 0.746574 1.112029 0.027 Uiso 1 1 calc R U . . .
N17B N 0.5242(4) 1.1278(3) 0.6240(3) 0.0294(7) Uani 1 1 d . . . . .
O30 O 1.0408(3) 0.3718(2) 0.9376(2) 0.0365(7) Uani 1 1 d . . . . .
O24B O 1.0708(3) 0.8387(3) 0.7051(3) 0.0459(8) Uani 1 1 d . . . . .
O11B O 0.1538(3) 0.6823(2) 0.3560(2) 0.0348(6) Uani 1 1 d . . . . .
O11 O 0.6773(3) 0.6914(2) 0.7798(2) 0.0314(6) Uani 1 1 d . . . . .
O22B O 0.4159(3) 1.2424(3) 0.7874(2) 0.0413(7) Uani 1 1 d . . . . .
O33 O 0.4472(3) 0.5607(2) 0.6758(2) 0.0378(7) Uani 1 1 d . . . . .
C1B C 0.6317(4) 0.8384(3) 0.5019(3) 0.0226(7) Uani 1 1 d . . . . .
H1B H 0.619192 0.862609 0.428392 0.027 Uiso 1 1 calc R U . . .
C14 C 1.0302(7) 1.0423(4) 0.9322(4) 0.0521(14) Uani 1 1 d . . . . .
H14A H 0.969908 0.965955 0.880894 0.063 Uiso 1 1 calc R U . . .
H14B H 0.956587 1.095374 0.913874 0.063 Uiso 1 1 calc R U . . .
O22 O 1.1823(3) 1.3195(2) 1.3330(2) 0.0354(6) Uani 1 1 d . . . . .
C13B C 0.5461(4) 1.0429(3) 0.5607(3) 0.0262(8) Uani 1 1 d . . . . .
O27B O 0.8537(4) 0.5116(2) 0.3341(2) 0.0379(7) Uani 1 1 d . . . . .
N17 N 1.0569(5) 1.1256(3) 1.1262(3) 0.0366(8) Uani 1 1 d . . . . .
C32B C 0.0446(4) 0.6517(3) 0.2431(3) 0.0296(8) Uani 1 1 d . . . . .
C23B C 1.0506(4) 0.8678(3) 0.6164(3) 0.0310(8) Uani 1 1 d . . . . .
C1 C 1.1311(4) 0.8235(3) 0.9909(3) 0.0230(7) Uani 1 1 d . . . . .
H1 H 1.142696 0.857505 0.927661 0.028 Uiso 1 1 calc R U . . .
C4 C 1.0544(4) 0.5814(3) 0.9031(3) 0.0236(7) Uani 1 1 d . . . . .
H4 H 1.032213 0.560616 0.969712 0.028 Uiso 1 1 calc R U . . .
C32 C 0.5155(4) 0.6579(3) 0.7264(3) 0.0279(8) Uani 1 1 d . . . . .
C3B C 0.7237(4) 0.6582(3) 0.4504(3) 0.0246(7) Uani 1 1 d . . . . .
H3B H 0.727512 0.664499 0.373324 0.030 Uiso 1 1 calc R U . . .
O20 O 1.1228(3) 1.1853(2) 1.4365(2) 0.0376(7) Uani 1 1 d . . . . .
C13 C 1.0743(5) 1.0399(3) 1.0591(3) 0.0310(8) Uani 1 1 d . . . . .
C4B C 0.5565(4) 0.5941(3) 0.4309(3) 0.0259(8) Uani 1 1 d . . . . .
H4B H 0.559768 0.572574 0.504113 0.031 Uiso 1 1 calc R U . . .
C29B C 0.5249(5) 0.3935(3) 0.3623(4) 0.0320(8) Uani 1 1 d . . . . .
C5B C 0.4314(4) 0.6673(3) 0.3962(3) 0.0256(8) Uani 1 1 d . . . . .
H5B H 0.420930 0.684394 0.319755 0.031 Uiso 1 1 calc R U . . .
O33B O 0.0434(4) 0.5716(2) 0.1717(2) 0.0412(7) Uani 1 1 d . . . . .
C5 C 0.9451(4) 0.6593(3) 0.8530(3) 0.0251(7) Uani 1 1 d . . . . .
H5 H 0.973904 0.685824 0.791289 0.030 Uiso 1 1 calc R U . . .
C29 C 1.0203(5) 0.3804(3) 0.8411(3) 0.0318(9) Uani 1 1 d . . . . .
O20B O 0.6717(4) 1.2387(3) 0.9411(2) 0.0409(7) Uani 1 1 d . . . . .
C34 C 0.4367(5) 0.7561(4) 0.7365(4) 0.0355(9) Uani 1 1 d . . . . .
H34A H 0.464060 0.791640 0.819859 0.053 Uiso 1 1 calc R U . . .
H34B H 0.318545 0.730156 0.695490 0.053 Uiso 1 1 calc R U . . .
H34C H 0.475568 0.811398 0.700878 0.053 Uiso 1 1 calc R U . . .
O21B O 0.6662(4) 1.3447(2) 0.7962(3) 0.0420(7) Uani 1 1 d . . . . .
C6B C 0.2688(4) 0.6114(3) 0.3899(3) 0.0321(8) Uani 1 1 d . . . . .
H6BA H 0.229376 0.536668 0.331581 0.038 Uiso 1 1 calc R U . . .
H6BB H 0.279943 0.599463 0.467681 0.038 Uiso 1 1 calc R U . . .
O27 O 1.5299(4) 0.6274(3) 0.9491(3) 0.0433(7) Uani 1 1 d . . . . .
C6 C 0.7669(4) 0.6033(3) 0.8034(3) 0.0293(8) Uani 1 1 d . . . . .
H6A H 0.738528 0.543402 0.729980 0.035 Uiso 1 1 calc R U . . .
H6B H 0.741110 0.568485 0.860995 0.035 Uiso 1 1 calc R U . . .
C34B C -0.0687(5) 0.7302(4) 0.2218(4) 0.0379(9) Uani 1 1 d . . . . .
H34D H -0.161005 0.704456 0.241051 0.057 Uiso 1 1 calc R U . . .
H34E H -0.108266 0.731230 0.138697 0.057 Uiso 1 1 calc R U . . .
H34F H -0.011685 0.806623 0.271503 0.057 Uiso 1 1 calc R U . . .
C23 C 1.5513(4) 0.8371(3) 1.1328(3) 0.0304(8) Uani 1 1 d . . . . .
C14B C 0.4567(5) 1.0210(3) 0.4291(3) 0.0319(9) Uani 1 1 d . . . . .
H14C H 0.404751 0.939469 0.395681 0.038 Uiso 1 1 calc R U . . .
H14D H 0.369120 1.064104 0.413667 0.038 Uiso 1 1 calc R U . . .
C26 C 1.4728(5) 0.5674(3) 0.9953(3) 0.0299(8) Uani 1 1 d . . . . .
C15B C 0.5620(6) 1.0526(3) 0.3670(3) 0.0369(9) Uani 1 1 d . . . . .
H15B H 0.511807 1.035748 0.283542 0.044 Uiso 1 1 calc R U . . .
C31B C 0.4821(6) 0.3011(4) 0.2539(4) 0.0421(10) Uani 1 1 d . . . . .
H31A H 0.404471 0.320220 0.186442 0.063 Uiso 1 1 calc R U . . .
H31B H 0.433122 0.230198 0.263754 0.063 Uiso 1 1 calc R U . . .
H31C H 0.580580 0.292105 0.239932 0.063 Uiso 1 1 calc R U . . .
C26B C 0.8962(5) 0.5257(3) 0.4396(3) 0.0313(8) Uani 1 1 d . . . . .
C31 C 0.9890(7) 0.2857(4) 0.7363(4) 0.0480(12) Uani 1 1 d . . . . .
H31D H 0.913883 0.301326 0.665334 0.072 Uiso 1 1 calc R U . . .
H31E H 0.940826 0.214772 0.746659 0.072 Uiso 1 1 calc R U . . .
H31F H 1.091635 0.278891 0.728004 0.072 Uiso 1 1 calc R U . . .
C16B C 0.7158(6) 1.1009(4) 0.4156(4) 0.0512(12) Uani 1 1 d . . . . .
H16A H 0.771677 1.119501 0.498827 0.061 Uiso 1 1 calc R U . . .
H16B H 0.772110 1.117583 0.367858 0.061 Uiso 1 1 calc R U . . .
C28 C 1.5485(5) 0.4826(4) 1.0526(4) 0.0412(10) Uani 1 1 d . . . . .
H28A H 1.568774 0.504141 1.136597 0.062 Uiso 1 1 calc R U . . .
H28B H 1.651534 0.479696 1.043618 0.062 Uiso 1 1 calc R U . . .
H28C H 1.475073 0.407899 1.015490 0.062 Uiso 1 1 calc R U . . .
C28B C 1.0048(5) 0.4635(4) 0.5122(4) 0.0404(10) Uani 1 1 d . . . . .
H28D H 1.067258 0.512891 0.591702 0.061 Uiso 1 1 calc R U . . .
H28E H 1.079533 0.440358 0.476019 0.061 Uiso 1 1 calc R U . . .
H28F H 0.939268 0.396213 0.516786 0.061 Uiso 1 1 calc R U . . .
C15 C 1.1745(10) 1.0775(5) 0.9037(5) 0.0667(19) Uani 1 1 d . . . . .
H15 H 1.152257 1.084995 0.826148 0.080 Uiso 1 1 calc R U . . .
C16 C 1.3273(10) 1.0988(5) 0.9751(6) 0.083(2) Uani 1 1 d . . . . .
H16C H 1.355861 1.092456 1.053655 0.099 Uiso 1 1 calc R U . . .
H16D H 1.409865 1.120504 0.948499 0.099 Uiso 1 1 calc R U . . .
C25B C 1.1738(5) 0.9383(4) 0.5909(4) 0.0426(10) Uani 1 1 d . . . . .
H25A H 1.205086 0.890578 0.533949 0.064 Uiso 1 1 calc R U . . .
H25B H 1.269910 0.972771 0.663944 0.064 Uiso 1 1 calc R U . . .
H25C H 1.127653 0.998057 0.557993 0.064 Uiso 1 1 calc R U . . .
C25 C 1.6856(5) 0.9153(4) 1.1246(4) 0.0459(11) Uani 1 1 d . . . . .
H25D H 1.720590 0.875418 1.065339 0.069 Uiso 1 1 calc R U . . .
H25E H 1.777545 0.940210 1.201289 0.069 Uiso 1 1 calc R U . . .
H25F H 1.646646 0.981301 1.101750 0.069 Uiso 1 1 calc R U . . .
K35B K 0.40181(10) 0.33455(7) 0.59245(7) 0.0349(2) Uani 1 1 d . . . . .
K35 K 0.94730(11) 1.34329(7) 1.11382(7) 0.0380(2) Uani 1 1 d . . . . .

loop_
_atom_site_aniso_label
_atom_site_aniso_U_11
_atom_site_aniso_U_22
_atom_site_aniso_U_33
_atom_site_aniso_U_23
_atom_site_aniso_U_13
_atom_site_aniso_U_12
S12B 0.0262(5) 0.0240(5) 0.0228(4) 0.0051(4) 0.0030(4) 0.0069(4)
S12 0.0302(5) 0.0245(5) 0.0213(4) 0.0061(4) 0.0059(4) 0.0079(4)
S19 0.0265(5) 0.0295(5) 0.0230(4) 0.0059(4) 0.0077(4) 0.0064(4)
S19B 0.0285(5) 0.0326(5) 0.0236(4) 0.0032(4) 0.0063(4) 0.0066(4)
O9B 0.0243(13) 0.0333(15) 0.0269(13) 0.0090(11) 0.0077(10) 0.0127(11)
O8 0.0205(12) 0.0281(14) 0.0320(14) 0.0106(11) 0.0063(10) 0.0037(10)
O9 0.0264(13) 0.0315(14) 0.0254(13) 0.0112(11) 0.0086(10) 0.0115(11)
O7B 0.0199(12) 0.0229(13) 0.0291(13) 0.0039(10) 0.0065(10) 0.0021(10)
O24 0.0289(14) 0.0478(18) 0.0289(14) 0.0114(13) 0.0029(11) 0.0073(13)
C3 0.0219(17) 0.0244(18) 0.0250(17) 0.0114(14) 0.0052(14) 0.0078(14)
O7 0.0211(12) 0.0254(13) 0.0299(13) 0.0068(10) 0.0076(10) 0.0055(10)
O18 0.0458(16) 0.0290(14) 0.0209(12) 0.0056(10) 0.0089(11) 0.0156(12)
O10B 0.0316(14) 0.0239(13) 0.0282(13) 0.0070(10) 0.0097(11) 0.0055(10)
O18B 0.0375(15) 0.0314(15) 0.0199(12) 0.0050(11) 0.0044(11) 0.0127(11)
O8B 0.0209(12) 0.0304(14) 0.0286(13) 0.0115(11) 0.0072(10) 0.0030(10)
O21 0.0260(14) 0.0457(17) 0.0346(15) 0.0160(13) 0.0107(11) 0.0086(12)
O10 0.0325(14) 0.0244(13) 0.0247(13) 0.0081(10) 0.0091(11) 0.0068(11)
C2B 0.0196(16) 0.0258(18) 0.0236(17) 0.0089(14) 0.0059(14) 0.0059(13)
O30B 0.0466(17) 0.0308(15) 0.0441(17) 0.0173(13) 0.0161(14) 0.0125(13)
C2 0.0192(16) 0.0249(18) 0.0224(17) 0.0088(14) 0.0049(13) 0.0042(13)
N17B 0.0327(17) 0.0315(17) 0.0219(15) 0.0091(13) 0.0064(13) 0.0096(14)
O30 0.0409(16) 0.0337(15) 0.0355(16) 0.0153(12) 0.0122(13) 0.0081(12)
O24B 0.0257(15) 0.069(2) 0.0352(16) 0.0222(15) 0.0014(12) 0.0013(14)
O11B 0.0227(13) 0.0316(15) 0.0380(15) 0.0008(12) 0.0022(11) 0.0064(11)
O11 0.0219(12) 0.0295(14) 0.0376(15) 0.0105(11) 0.0043(11) 0.0074(10)
O22B 0.0297(15) 0.064(2) 0.0336(15) 0.0143(14) 0.0136(13) 0.0139(14)
O33 0.0290(14) 0.0346(16) 0.0350(15) 0.0036(12) -0.0009(12) 0.0045(12)
C1B 0.0220(17) 0.0232(17) 0.0203(16) 0.0064(13) 0.0048(13) 0.0064(13)
C14 0.088(4) 0.044(3) 0.025(2) 0.0127(19) 0.011(2) 0.043(3)
O22 0.0323(14) 0.0300(15) 0.0416(16) 0.0059(12) 0.0149(12) 0.0035(11)
C13B 0.0224(17) 0.0297(19) 0.0242(18) 0.0084(15) 0.0062(14) 0.0045(14)
O27B 0.0416(16) 0.0429(17) 0.0359(16) 0.0140(13) 0.0192(13) 0.0145(13)
N17 0.054(2) 0.0342(19) 0.0205(16) 0.0088(13) 0.0085(15) 0.0202(16)
C32B 0.0266(19) 0.033(2) 0.033(2) 0.0140(17) 0.0129(16) 0.0051(15)
C23B 0.0212(18) 0.031(2) 0.034(2) 0.0041(16) 0.0058(16) 0.0041(15)
C1 0.0212(17) 0.0214(17) 0.0228(17) 0.0050(13) 0.0042(13) 0.0063(13)
C4 0.0231(17) 0.0218(17) 0.0245(17) 0.0047(13) 0.0086(14) 0.0043(13)
C32 0.0253(18) 0.036(2) 0.0223(18) 0.0108(16) 0.0073(15) 0.0080(16)
C3B 0.0248(18) 0.0252(18) 0.0242(17) 0.0097(14) 0.0070(14) 0.0101(14)
O20 0.0409(16) 0.0464(18) 0.0239(13) 0.0120(12) 0.0086(12) 0.0124(13)
C13 0.038(2) 0.028(2) 0.0242(18) 0.0083(15) 0.0067(16) 0.0112(16)
C4B 0.0251(18) 0.0261(19) 0.0242(18) 0.0074(14) 0.0066(14) 0.0055(14)
C29B 0.0259(19) 0.030(2) 0.040(2) 0.0097(17) 0.0122(17) 0.0058(15)
C5B 0.0245(18) 0.0221(18) 0.0227(17) 0.0030(14) 0.0029(14) 0.0024(14)
O33B 0.0551(19) 0.0387(17) 0.0297(15) 0.0094(13) 0.0145(14) 0.0155(14)
C5 0.0233(17) 0.0240(18) 0.0243(17) 0.0071(14) 0.0046(14) 0.0055(14)
C29 0.032(2) 0.027(2) 0.036(2) 0.0084(16) 0.0110(17) 0.0085(16)
O20B 0.0428(17) 0.0482(18) 0.0226(13) 0.0045(12) 0.0048(12) 0.0106(13)
C34 0.031(2) 0.046(2) 0.036(2) 0.0183(19) 0.0141(17) 0.0180(18)
O21B 0.0389(16) 0.0324(15) 0.0453(17) 0.0102(13) 0.0074(13) 0.0016(12)
C6B 0.0247(18) 0.029(2) 0.034(2) 0.0058(16) 0.0021(16) 0.0054(15)
O27 0.0392(17) 0.057(2) 0.0472(18) 0.0227(15) 0.0240(15) 0.0216(15)
C6 0.0227(18) 0.0253(19) 0.034(2) 0.0094(16) 0.0038(15) 0.0053(15)
C34B 0.029(2) 0.043(2) 0.047(2) 0.0199(19) 0.0131(18) 0.0138(17)
C23 0.0230(18) 0.028(2) 0.032(2) 0.0009(16) 0.0056(16) 0.0054(15)
C14B 0.034(2) 0.029(2) 0.0243(18) 0.0050(15) 0.0010(16) 0.0120(16)
C26 0.0270(19) 0.037(2) 0.0270(18) 0.0093(16) 0.0092(15) 0.0140(16)
C15B 0.052(3) 0.034(2) 0.0259(19) 0.0111(17) 0.0134(18) 0.0116(19)
C31B 0.054(3) 0.026(2) 0.048(3) 0.0049(18) 0.024(2) 0.0069(18)
C26B 0.0273(19) 0.034(2) 0.035(2) 0.0128(17) 0.0128(16) 0.0068(15)
C31 0.070(3) 0.027(2) 0.046(3) 0.0063(19) 0.025(2) 0.009(2)
C16B 0.062(3) 0.050(3) 0.039(2) 0.012(2) 0.023(2) -0.007(2)
C28 0.043(3) 0.044(3) 0.041(2) 0.016(2) 0.014(2) 0.024(2)
C28B 0.040(2) 0.047(3) 0.044(2) 0.020(2) 0.0195(19) 0.022(2)
C15 0.144(6) 0.045(3) 0.043(3) 0.027(2) 0.058(4) 0.046(4)
C16 0.139(7) 0.053(4) 0.075(4) 0.013(3) 0.073(5) 0.000(4)
C25B 0.030(2) 0.045(3) 0.049(3) 0.012(2) 0.014(2) -0.0007(18)
C25 0.028(2) 0.043(3) 0.059(3) 0.011(2) 0.011(2) 0.0011(18)
K35B 0.0352(5) 0.0312(5) 0.0318(5) 0.0100(4) 0.0053(4) 0.0056(4)
K35 0.0407(5) 0.0342(5) 0.0315(5) 0.0135(4) 0.0040(4) 0.0049(4)

loop_
_atom_type_symbol
_atom_type_description
_atom_type_scat_dispersion_real
_atom_type_scat_dispersion_imag
_atom_type_scat_source
C C 0.0033 0.0016 'International Tables Vol C Tables 4.2.6.8 and 6.1.1.4'
H H 0.0000 0.0000 'International Tables Vol C Tables 4.2.6.8 and 6.1.1.4'
K K 0.2009 0.2494 'International Tables Vol C Tables 4.2.6.8 and 6.1.1.4'
N N 0.0061 0.0033 'International Tables Vol C Tables 4.2.6.8 and 6.1.1.4'
O O 0.0106 0.0060 'International Tables Vol C Tables 4.2.6.8 and 6.1.1.4'
S S 0.1246 0.1234 'International Tables Vol C Tables 4.2.6.8 and 6.1.1.4'

loop_
_exptl_crystal_face_index_h
_exptl_crystal_face_index_k
_exptl_crystal_face_index_l
_exptl_crystal_face_perp_dist
12 2 -12 0.0793
-12 -2 11 0.0325
-1 0 -16 0.2027
4 0 13 0.2023
1 -17 -1 0.0140
0 16 1 0.0102

loop_
_geom_angle_atom_site_label_1
_geom_angle_atom_site_label_2
_geom_angle_atom_site_label_3
_geom_angle
_geom_angle_site_symmetry_1
_geom_angle_site_symmetry_3
_geom_angle_publ_flag
C13B S12B C1B 101.96(16) . . ?
C13 S12 C1 104.57(17) . . ?
O21 S19 O18 106.01(16) . . ?
O21 S19 O20 116.30(17) . . ?
O22 S19 O18 105.53(16) . . ?
O22 S19 O21 113.12(17) . . ?
O22 S19 O20 114.11(17) . . ?
O20 S19 O18 99.84(15) . . ?
O22B S19B O18B 106.08(17) . . ?
O22B S19B O21B 112.80(18) . . ?
O20B S19B O18B 99.56(16) . . ?
O20B S19B O22B 115.90(18) . . ?
O20B S19B O21B 115.51(18) . . ?
O21B S19B O18B 104.88(17) . . ?
C26B O9B C3B 119.4(3) . . ?
C23 O8 C2 118.7(3) . . ?
C26 O9 C3 118.1(3) . . ?
C1B O7B C5B 113.7(3) . . ?
O9 C3 H3 109.9 . . ?
O9 C3 C2 109.8(3) . . ?
O9 C3 C4 106.2(3) . . ?
C2 C3 H3 109.9 . . ?
C4 C3 H3 109.9 . . ?
C4 C3 C2 111.0(3) . . ?
C1 O7 C5 111.9(3) . . ?
N17 O18 S19 109.2(2) . . ?
C29B O10B C4B 117.4(3) . . ?
N17B O18B S19B 108.8(2) . . ?
C23B O8B C2B 118.2(3) . . ?
S19 O21 K35 95.55(13) . . ?
C29 O10 C4 116.9(3) . . ?
O8B C2B H2B 110.1 . . ?
O8B C2B C1B 107.0(3) . . ?
O8B C2B C3B 107.9(3) . . ?
C1B C2B H2B 110.1 . . ?
C3B C2B H2B 110.1 . . ?
C3B C2B C1B 111.5(3) . . ?
C29B O30B K35B 130.7(3) . . ?
O8 C2 C3 109.7(3) . . ?
O8 C2 H2 110.0 . . ?
O8 C2 C1 104.4(3) . . ?
C3 C2 H2 110.0 . . ?
C3 C2 C1 112.5(3) . . ?
C1 C2 H2 110.0 . . ?
O18B N17B K35B 110.58(19) . 1_565 ?
C13B N17B O18B 110.4(3) . . ?
C13B N17B K35B 137.5(2) . 1_565 ?
C29 O30 K35 155.1(3) . 1_545 ?
C32B O11B C6B 117.2(3) . . ?
C32 O11 C6 116.2(3) . . ?
S19B O22B K35B 91.51(14) . 1_565 ?
C32 O33 K35B 160.1(3) . . ?
S12B C1B H1B 111.0 . . ?
O7B C1B S12B 106.4(2) . . ?
O7B C1B C2B 109.8(3) . . ?
O7B C1B H1B 111.0 . . ?
C2B C1B S12B 107.5(2) . . ?
C2B C1B H1B 111.0 . . ?
H14A C14 H14B 107.7 . . ?
C13 C14 H14A 108.8 . . ?
C13 C14 H14B 108.8 . . ?
C15 C14 H14A 108.8 . . ?
C15 C14 H14B 108.8 . . ?
C15 C14 C13 113.8(4) . . ?
S19 O22 K35B 90.55(13) . 1_666 ?
S19 O22 K35 91.51(13) . . ?
K35 O22 K35B 167.35(11) . 1_666 ?
N17B C13B S12B 121.0(3) . . ?
N17B C13B C14B 116.3(3) . . ?
C14B C13B S12B 122.7(3) . . ?
O18 N17 K35 110.8(2) . . ?
C13 N17 O18 109.4(3) . . ?
C13 N17 K35 139.8(2) . . ?
O11B C32B C34B 111.3(3) . . ?
O33B C32B O11B 122.8(3) . . ?
O33B C32B C34B 125.9(4) . . ?
O8B C23B C25B 110.4(3) . . ?
O24B C23B O8B 122.6(4) . . ?
O24B C23B C25B 127.0(4) . . ?
S12 C1 H1 110.5 . . ?
O7 C1 S12 107.2(2) . . ?
O7 C1 C2 111.3(3) . . ?
O7 C1 H1 110.5 . . ?
C2 C1 S12 106.7(2) . . ?
C2 C1 H1 110.5 . . ?
C3 C4 H4 110.2 . . ?
C3 C4 C5 108.7(3) . . ?
O10 C4 C3 108.5(3) . . ?
O10 C4 H4 110.2 . . ?
O10 C4 C5 109.2(3) . . ?
C5 C4 H4 110.2 . . ?
O11 C32 C34 110.7(3) . . ?
O33 C32 O11 123.0(4) . . ?
O33 C32 C34 126.3(4) . . ?
O9B C3B C2B 105.8(3) . . ?
O9B C3B H3B 110.1 . . ?
O9B C3B C4B 108.5(3) . . ?
C2B C3B H3B 110.1 . . ?
C2B C3B C4B 112.1(3) . . ?
C4B C3B H3B 110.1 . . ?
S19 O20 K35B 106.94(15) . 1_666 ?
C14 C13 S12 123.9(3) . . ?
N17 C13 S12 120.1(3) . . ?
N17 C13 C14 115.9(3) . . ?
O10B C4B C3B 109.0(3) . . ?
O10B C4B H4B 110.1 . . ?
O10B C4B C5B 107.6(3) . . ?
C3B C4B H4B 110.1 . . ?
C3B C4B C5B 110.0(3) . . ?
C5B C4B H4B 110.1 . . ?
O10B C29B C31B 110.4(3) . . ?
O30B C29B O10B 122.7(4) . . ?
O30B C29B C31B 126.9(4) . . ?
O7B C5B C4B 107.4(3) . . ?
O7B C5B H5B 110.8 . . ?
O7B C5B C6B 105.8(3) . . ?
C4B C5B H5B 110.8 . . ?
C6B C5B C4B 111.2(3) . . ?
C6B C5B H5B 110.8 . . ?
C32B O33B K35 138.3(3) . 1_444 ?
O7 C5 C4 106.0(3) . . ?
O7 C5 H5 110.3 . . ?
O7 C5 C6 107.6(3) . . ?
C4 C5 H5 110.3 . . ?
C6 C5 C4 112.2(3) . . ?
C6 C5 H5 110.3 . . ?
O10 C29 C31 109.9(3) . . ?
O30 C29 O10 124.0(3) . . ?
O30 C29 C31 126.1(4) . . ?
S19B O20B K35 133.53(19) . . ?
C32 C34 H34A 109.5 . . ?
C32 C34 H34B 109.5 . . ?
C32 C34 H34C 109.5 . . ?
H34A C34 H34B 109.5 . . ?
H34A C34 H34C 109.5 . . ?
H34B C34 H34C 109.5 . . ?
S19B O21B K35B 95.31(14) . 1_565 ?
O11B C6B C5B 109.5(3) . . ?
O11B C6B H6BA 109.8 . . ?
O11B C6B H6BB 109.8 . . ?
C5B C6B H6BA 109.8 . . ?
C5B C6B H6BB 109.8 . . ?
H6BA C6B H6BB 108.2 . . ?
O11 C6 C5 106.5(3) . . ?
O11 C6 H6A 110.4 . . ?
O11 C6 H6B 110.4 . . ?
C5 C6 H6A 110.4 . . ?
C5 C6 H6B 110.4 . . ?
H6A C6 H6B 108.6 . . ?
C32B C34B H34D 109.5 . . ?
C32B C34B H34E 109.5 . . ?
C32B C34B H34F 109.5 . . ?
H34D C34B H34E 109.5 . . ?
H34D C34B H34F 109.5 . . ?
H34E C34B H34F 109.5 . . ?
O8 C23 C25 109.9(3) . . ?
O24 C23 O8 123.2(3) . . ?
O24 C23 C25 126.9(4) . . ?
C13B C14B H14C 108.7 . . ?
C13B C14B H14D 108.7 . . ?
H14C C14B H14D 107.6 . . ?
C15B C14B C13B 114.0(3) . . ?
C15B C14B H14C 108.7 . . ?
C15B C14B H14D 108.7 . . ?
O9 C26 C28 110.2(4) . . ?
O27 C26 O9 123.5(3) . . ?
O27 C26 C28 126.3(4) . . ?
C14B C15B H15B 116.7 . . ?
C16B C15B C14B 126.6(4) . . ?
C16B C15B H15B 116.7 . . ?
C29B C31B H31A 109.5 . . ?
C29B C31B H31B 109.5 . . ?
C29B C31B H31C 109.5 . . ?
H31A C31B H31B 109.5 . . ?
H31A C31B H31C 109.5 . . ?
H31B C31B H31C 109.5 . . ?
O9B C26B C28B 110.6(3) . . ?
O27B C26B O9B 123.7(3) . . ?
O27B C26B C28B 125.6(4) . . ?
C29 C31 H31D 109.5 . . ?
C29 C31 H31E 109.5 . . ?
C29 C31 H31F 109.5 . . ?
H31D C31 H31E 109.5 . . ?
H31D C31 H31F 109.5 . . ?
H31E C31 H31F 109.5 . . ?
C15B C16B H16A 120.0 . . ?
C15B C16B H16B 120.0 . . ?
H16A C16B H16B 120.0 . . ?
C26 C28 H28A 109.5 . . ?
C26 C28 H28B 109.5 . . ?
C26 C28 H28C 109.5 . . ?
H28A C28 H28B 109.5 . . ?
H28A C28 H28C 109.5 . . ?
H28B C28 H28C 109.5 . . ?
C26B C28B H28D 109.5 . . ?
C26B C28B H28E 109.5 . . ?
C26B C28B H28F 109.5 . . ?
H28D C28B H28E 109.5 . . ?
H28D C28B H28F 109.5 . . ?
H28E C28B H28F 109.5 . . ?
C14 C15 H15 116.8 . . ?
C16 C15 C14 126.5(5) . . ?
C16 C15 H15 116.8 . . ?
C15 C16 H16C 120.0 . . ?
C15 C16 H16D 120.0 . . ?
H16C C16 H16D 120.0 . . ?
C23B C25B H25A 109.5 . . ?
C23B C25B H25B 109.5 . . ?
C23B C25B H25C 109.5 . . ?
H25A C25B H25B 109.5 . . ?
H25A C25B H25C 109.5 . . ?
H25B C25B H25C 109.5 . . ?
C23 C25 H25D 109.5 . . ?
C23 C25 H25E 109.5 . . ?
C23 C25 H25F 109.5 . . ?
H25D C25 H25E 109.5 . . ?
H25D C25 H25F 109.5 . . ?
H25E C25 H25F 109.5 . . ?
S19B K35B S19 136.48(4) 1_545 1_444 ?
O30B K35B S19 86.02(7) . 1_444 ?
O30B K35B S19B 117.84(7) . 1_545 ?
O30B K35B N17B 94.29(9) . 1_545 ?
O30B K35B O22B 143.63(9) . 1_545 ?
O30B K35B O22 66.36(8) . 1_444 ?
O30B K35B O20 105.39(9) . 1_444 ?
O30B K35B O21B 97.52(9) . 1_545 ?
N17B K35B S19 98.61(7) 1_545 1_444 ?
N17B K35B S19B 47.50(6) 1_545 1_545 ?
N17B K35B O22 113.62(8) 1_545 1_444 ?
O22B K35B S19 118.13(7) 1_545 1_444 ?
O22B K35B S19B 26.31(6) 1_545 1_545 ?
O22B K35B N17B 57.52(9) 1_545 1_545 ?
O22B K35B O22 142.60(8) 1_545 1_444 ?
O33 K35B S19 114.44(6) . 1_444 ?
O33 K35B S19B 103.69(6) . 1_545 ?
O33 K35B O30B 85.99(9) . . ?
O33 K35B N17B 146.86(9) . 1_545 ?
O33 K35B O22B 105.28(9) . 1_545 ?
O33 K35B O22 96.86(8) . 1_444 ?
O33 K35B O20 128.16(9) . 1_444 ?
O33 K35B O21B 86.38(8) . 1_545 ?
O22 K35B S19 24.76(5) 1_444 1_444 ?
O22 K35B S19B 159.19(6) 1_444 1_545 ?
O20 K35B S19 23.63(6) 1_444 1_444 ?
O20 K35B S19B 113.69(7) 1_444 1_545 ?
O20 K35B N17B 83.74(9) 1_444 1_545 ?
O20 K35B O22B 94.61(8) 1_444 1_545 ?
O20 K35B O22 48.39(7) 1_444 1_444 ?
O20 K35B O21B 138.97(9) 1_444 1_545 ?
O21B K35B S19 159.12(7) 1_545 1_444 ?
O21B K35B S19B 26.25(6) 1_545 1_545 ?
O21B K35B N17B 60.69(9) 1_545 1_545 ?
O21B K35B O22B 50.24(9) 1_545 1_545 ?
O21B K35B O22 163.15(10) 1_545 1_444 ?
S19 K35 S19B 131.60(4) . . ?
O21 K35 S19 25.90(6) . . ?
O21 K35 S19B 111.04(7) . . ?
O21 K35 O22 49.61(8) . . ?
O21 K35 N17 57.58(9) . . ?
O30 K35 S19 133.99(7) 1_565 . ?
O30 K35 S19B 69.85(6) 1_565 . ?
O30 K35 O21 152.17(9) 1_565 . ?
O30 K35 O22 120.20(9) 1_565 . ?
O30 K35 N17 94.63(9) 1_565 . ?
O30 K35 O33B 78.92(9) 1_565 1_666 ?
O22 K35 S19 26.01(6) . . ?
O22 K35 S19B 156.86(6) . . ?
O22 K35 N17 59.37(8) . . ?
N17 K35 S19 46.94(6) . . ?
N17 K35 S19B 100.86(7) . . ?
O33B K35 S19 116.60(7) 1_666 . ?
O33B K35 S19B 108.50(7) 1_666 . ?
O33B K35 O21 124.02(9) 1_666 . ?
O33B K35 O22 94.27(8) 1_666 . ?
O33B K35 N17 145.27(11) 1_666 . ?
O20B K35 S19 115.91(8) . . ?
O20B K35 S19B 16.16(7) . . ?
O20B K35 O21 94.91(9) . . ?
O20B K35 O30 83.56(9) . 1_565 ?
O20B K35 O22 141.76(10) . . ?
O20B K35 N17 91.57(10) . . ?
O20B K35 O33B 121.03(10) . 1_666 ?

loop_
_geom_bond_atom_site_label_1
_geom_bond_atom_site_label_2
_geom_bond_distance
_geom_bond_site_symmetry_2
_geom_bond_publ_flag
S12B C1B 1.803(3) . ?
S12B C13B 1.761(4) . ?
S12 C1 1.800(4) . ?
S12 C13 1.747(4) . ?
S19 O18 1.645(3) . ?
S19 O21 1.440(3) . ?
S19 O22 1.440(3) . ?
S19 O20 1.441(3) . ?
S19B O18B 1.648(3) . ?
S19B O22B 1.438(3) . ?
S19B O20B 1.437(3) . ?
S19B O21B 1.441(3) . ?
O9B C3B 1.445(4) . ?
O9B C26B 1.346(5) . ?
O8 C2 1.442(4) . ?
O8 C23 1.357(4) . ?
O9 C3 1.447(4) . ?
O9 C26 1.356(5) . ?
O7B C1B 1.419(4) . ?
O7B C5B 1.432(4) . ?
O24 C23 1.204(5) . ?
C3 H3 1.0000 . ?
C3 C2 1.528(5) . ?
C3 C4 1.519(5) . ?
O7 C1 1.417(4) . ?
O7 C5 1.440(4) . ?
O18 N17 1.433(4) . ?
O10B C4B 1.443(4) . ?
O10B C29B 1.363(5) . ?
O18B N17B 1.430(4) . ?
O8B C2B 1.437(4) . ?
O8B C23B 1.354(4) . ?
O21 K35 2.813(3) . ?
O10 C4 1.443(4) . ?
O10 C29 1.364(4) . ?
C2B H2B 1.0000 . ?
C2B C1B 1.530(5) . ?
C2B C3B 1.513(5) . ?
O30B C29B 1.198(5) . ?
O30B K35B 2.720(3) . ?
C2 H2 1.0000 . ?
C2 C1 1.532(5) . ?
N17B C13B 1.267(5) . ?
N17B K35B 2.943(3) 1_565 ?
O30 C29 1.190(5) . ?
O30 K35 2.707(3) 1_545 ?
O24B C23B 1.198(5) . ?
O11B C32B 1.352(5) . ?
O11B C6B 1.442(4) . ?
O11 C32 1.338(4) . ?
O11 C6 1.449(4) . ?
O22B K35B 2.869(3) 1_565 ?
O33 C32 1.206(5) . ?
O33 K35B 2.701(3) . ?
C1B H1B 1.0000 . ?
C14 H14A 0.9900 . ?
C14 H14B 0.9900 . ?
C14 C13 1.509(5) . ?
C14 C15 1.505(9) . ?
O22 K35B 3.108(3) 1_666 ?
O22 K35 2.912(3) . ?
C13B C14B 1.510(5) . ?
O27B C26B 1.212(5) . ?
N17 C13 1.280(5) . ?
N17 K35 2.987(3) . ?
C32B O33B 1.193(5) . ?
C32B C34B 1.486(5) . ?
C23B C25B 1.489(6) . ?
C1 H1 1.0000 . ?
C4 H4 1.0000 . ?
C4 C5 1.524(5) . ?
C32 C34 1.486(5) . ?
C3B H3B 1.0000 . ?
C3B C4B 1.522(5) . ?
O20 K35B 2.730(3) 1_666 ?
C4B H4B 1.0000 . ?
C4B C5B 1.528(5) . ?
C29B C31B 1.487(6) . ?
C5B H5B 1.0000 . ?
C5B C6B 1.507(5) . ?
O33B K35 2.708(3) 1_444 ?
C5 H5 1.0000 . ?
C5 C6 1.511(5) . ?
C29 C31 1.493(6) . ?
O20B K35 2.606(3) . ?
C34 H34A 0.9800 . ?
C34 H34B 0.9800 . ?
C34 H34C 0.9800 . ?
O21B K35B 2.775(3) 1_565 ?
C6B H6BA 0.9900 . ?
C6B H6BB 0.9900 . ?
O27 C26 1.199(5) . ?
C6 H6A 0.9900 . ?
C6 H6B 0.9900 . ?
C34B H34D 0.9800 . ?
C34B H34E 0.9800 . ?
C34B H34F 0.9800 . ?
C23 C25 1.498(6) . ?
C14B H14C 0.9900 . ?
C14B H14D 0.9900 . ?
C14B C15B 1.491(6) . ?
C26 C28 1.484(5) . ?
C15B H15B 0.9500 . ?
C15B C16B 1.302(6) . ?
C31B H31A 0.9800 . ?
C31B H31B 0.9800 . ?
C31B H31C 0.9800 . ?
C26B C28B 1.485(5) . ?
C31 H31D 0.9800 . ?
C31 H31E 0.9800 . ?
C31 H31F 0.9800 . ?
C16B H16A 0.9500 . ?
C16B H16B 0.9500 . ?
C28 H28A 0.9800 . ?
C28 H28B 0.9800 . ?
C28 H28C 0.9800 . ?
C28B H28D 0.9800 . ?
C28B H28E 0.9800 . ?
C28B H28F 0.9800 . ?
C15 H15 0.9500 . ?
C15 C16 1.306(9) . ?
C16 H16C 0.9500 . ?
C16 H16D 0.9500 . ?
C25B H25A 0.9800 . ?
C25B H25B 0.9800 . ?
C25B H25C 0.9800 . ?
C25 H25D 0.9800 . ?
C25 H25E 0.9800 . ?
C25 H25F 0.9800 . ?

loop_
_geom_torsion_atom_site_label_1
_geom_torsion_atom_site_label_2
_geom_torsion_atom_site_label_3
_geom_torsion_atom_site_label_4
_geom_torsion
_geom_torsion_site_symmetry_1
_geom_torsion_site_symmetry_2
_geom_torsion_site_symmetry_3
_geom_torsion_site_symmetry_4
_geom_torsion_publ_flag
S12B C13B C14B C15B -73.0(4) . . . . ?
S19 O18 N17 C13 -175.9(3) . . . . ?
S19 O18 N17 K35 5.5(3) . . . . ?
S19B O18B N17B C13B 177.3(3) . . . . ?
S19B O18B N17B K35B 9.2(2) . . . 1_565 ?
O9B C3B C4B O10B -74.1(3) . . . . ?
O9B C3B C4B C5B 168.1(3) . . . . ?
O8 C2 C1 S12 -77.8(3) . . . . ?
O8 C2 C1 O7 165.6(3) . . . . ?
O9 C3 C2 O8 82.2(3) . . . . ?
O9 C3 C2 C1 -162.1(3) . . . . ?
O9 C3 C4 O10 -67.7(3) . . . . ?
O9 C3 C4 C5 173.7(3) . . . . ?
O7B C5B C6B O11B 64.2(4) . . . . ?
C3 O9 C26 O27 5.6(6) . . . . ?
C3 O9 C26 C28 -175.7(3) . . . . ?
C3 C2 C1 S12 163.3(2) . . . . ?
C3 C2 C1 O7 46.7(4) . . . . ?
C3 C4 C5 O7 -65.2(4) . . . . ?
C3 C4 C5 C6 177.6(3) . . . . ?
O7 C5 C6 O11 53.2(4) . . . . ?
O18 S19 O21 K35 -83.38(14) . . . . ?
O18 S19 O22 K35B -107.47(11) . . . 1_666 ?
O18 S19 O22 K35 85.01(12) . . . . ?
O18 S19 O20 K35B 110.72(14) . . . 1_666 ?
O18 N17 C13 S12 -0.3(5) . . . . ?
O18 N17 C13 C14 -177.1(4) . . . . ?
O10B C4B C5B O7B -176.8(3) . . . . ?
O10B C4B C5B C6B 67.9(4) . . . . ?
O18B S19B O22B K35B -84.01(14) . . . 1_565 ?
O18B S19B O20B K35 108.3(2) . . . . ?
O18B S19B O21B K35B 83.46(14) . . . 1_565 ?
O18B N17B C13B S12B -3.0(4) . . . . ?
O18B N17B C13B C14B 178.9(3) . . . . ?
O8B C2B C1B S12B -75.6(3) . . . . ?
O8B C2B C1B O7B 169.0(3) . . . . ?
O8B C2B C3B O9B 76.9(3) . . . . ?
O8B C2B C3B C4B -165.1(3) . . . . ?
O21 S19 O18 N17 53.4(3) . . . . ?
O21 S19 O22 K35B 137.07(14) . . . 1_666 ?
O21 S19 O22 K35 -30.45(17) . . . . ?
O21 S19 O20 K35B -135.83(16) . . . 1_666 ?
O10 C4 C5 O7 176.6(3) . . . . ?
O10 C4 C5 C6 59.4(4) . . . . ?
C2B O8B C23B O24B 2.6(6) . . . . ?
C2B O8B C23B C25B -177.3(3) . . . . ?
C2B C3B C4B O10B 169.4(3) . . . . ?
C2B C3B C4B C5B 51.7(4) . . . . ?
C2 O8 C23 O24 0.1(5) . . . . ?
C2 O8 C23 C25 -179.6(3) . . . . ?
C2 C3 C4 O10 173.0(3) . . . . ?
C2 C3 C4 C5 54.4(4) . . . . ?
N17B C13B C14B C15B 105.1(4) . . . . ?
O11B C32B O33B K35 77.2(5) . . . 1_444 ?
O22B S19B O18B N17B 53.9(3) . . . . ?
O22B S19B O20B K35 -138.5(2) . . . . ?
O22B S19B O21B K35B -31.53(18) . . . 1_565 ?
C1B S12B C13B N17B 168.6(3) . . . . ?
C1B S12B C13B C14B -13.4(4) . . . . ?
C1B O7B C5B C4B 65.9(3) . . . . ?
C1B O7B C5B C6B -175.3(3) . . . . ?
C1B C2B C3B O9B -165.9(3) . . . . ?
C1B C2B C3B C4B -47.9(4) . . . . ?
O22 S19 O18 N17 -66.9(3) . . . . ?
O22 S19 O21 K35 31.79(18) . . . . ?
O22 S19 O20 K35B -1.3(2) . . . 1_666 ?
C13B S12B C1B O7B -78.2(2) . . . . ?
C13B S12B C1B C2B 164.1(2) . . . . ?
C13B C14B C15B C16B -3.8(6) . . . . ?
C32B O11B C6B C5B 102.8(4) . . . . ?
C23B O8B C2B C1B 127.1(3) . . . . ?
C23B O8B C2B C3B -112.8(3) . . . . ?
C1 S12 C13 C14 -11.0(4) . . . . ?
C1 S12 C13 N17 172.5(4) . . . . ?
C1 O7 C5 C4 69.7(3) . . . . ?
C1 O7 C5 C6 -170.1(3) . . . . ?
C4 C3 C2 O8 -160.6(3) . . . . ?
C4 C3 C2 C1 -44.9(4) . . . . ?
C4 O10 C29 O30 -0.8(5) . . . . ?
C4 O10 C29 C31 -179.9(3) . . . . ?
C4 C5 C6 O11 169.4(3) . . . . ?
C32 O11 C6 C5 174.9(3) . . . . ?
C3B O9B C26B O27B 3.2(6) . . . . ?
C3B O9B C26B C28B -174.0(3) . . . . ?
C3B C2B C1B S12B 166.7(2) . . . . ?
C3B C2B C1B O7B 51.3(4) . . . . ?
C3B C4B C5B O7B -58.2(4) . . . . ?
C3B C4B C5B C6B -173.5(3) . . . . ?
O20 S19 O18 N17 174.5(2) . . . . ?
O20 S19 O21 K35 166.73(14) . . . . ?
O20 S19 O22 K35B 1.12(17) . . . 1_666 ?
O20 S19 O22 K35 -166.40(14) . . . . ?
C13 S12 C1 O7 -87.2(3) . . . . ?
C13 S12 C1 C2 153.5(3) . . . . ?
C13 C14 C15 C16 4.0(8) . . . . ?
C4B O10B C29B O30B 3.3(5) . . . . ?
C4B O10B C29B C31B -175.5(3) . . . . ?
C4B C5B C6B O11B -179.5(3) . . . . ?
C29B O10B C4B C3B 100.9(3) . . . . ?
C29B O10B C4B C5B -139.9(3) . . . . ?
C5B O7B C1B S12B -178.5(2) . . . . ?
C5B O7B C1B C2B -62.4(3) . . . . ?
C5 O7 C1 S12 -176.7(2) . . . . ?
C5 O7 C1 C2 -60.4(3) . . . . ?
C29 O10 C4 C3 102.3(3) . . . . ?
C29 O10 C4 C5 -139.4(3) . . . . ?
O20B S19B O18B N17B 174.5(2) . . . . ?
O20B S19B O22B K35B 166.59(15) . . . 1_565 ?
O20B S19B O21B K35B -168.05(15) . . . 1_565 ?
O21B S19B O18B N17B -65.7(2) . . . . ?
O21B S19B O22B K35B 30.26(18) . . . 1_565 ?
O21B S19B O20B K35 -3.4(3) . . . . ?
C6B O11B C32B O33B -2.1(5) . . . . ?
C6B O11B C32B C34B 178.3(3) . . . . ?
C6 O11 C32 O33 -16.7(5) . . . . ?
C6 O11 C32 C34 164.5(3) . . . . ?
C34B C32B O33B K35 -103.3(4) . . . 1_444 ?
C23 O8 C2 C3 -99.0(3) . . . . ?
C23 O8 C2 C1 140.2(3) . . . . ?
C26 O9 C3 C2 -94.6(4) . . . . ?
C26 O9 C3 C4 145.3(3) . . . . ?
C26B O9B C3B C2B -143.0(3) . . . . ?
C26B O9B C3B C4B 96.6(4) . . . . ?
C15 C14 C13 S12 -76.3(5) . . . . ?
C15 C14 C13 N17 100.3(5) . . . . ?
K35B O30B C29B O10B 93.1(4) . . . . ?
K35B O30B C29B C31B -88.4(5) . . . . ?
K35B N17B C13B S12B 160.5(2) 1_565 . . . ?
K35B N17B C13B C14B -17.6(6) 1_565 . . . ?
K35B O33 C32 O11 3.7(11) . . . . ?
K35B O33 C32 C34 -177.8(6) . . . . ?
K35 O30 C29 O10 90.5(7) 1_545 . . . ?
K35 O30 C29 C31 -90.5(7) 1_545 . . . ?
K35 N17 C13 S12 177.6(2) . . . . ?
K35 N17 C13 C14 0.8(7) . . . . ?

loop_
_exptl_oxdiff_crystal_face_indexfrac_h
_exptl_oxdiff_crystal_face_indexfrac_k
_exptl_oxdiff_crystal_face_indexfrac_l
_exptl_oxdiff_crystal_face_x
_exptl_oxdiff_crystal_face_y
_exptl_oxdiff_crystal_face_z
11.7877 1.7409 -11.7074 -0.1254 -0.9521 0.2787
-12.0214 -1.7349 10.7972 0.1228 0.9314 -0.3427
-0.9658 0.4432 -15.5373 -0.0645 -0.4942 -0.8669
4.2815 0.0296 12.7178 0.0314 0.2428 0.9696
0.5001 -16.5948 -0.6826 -0.9433 0.1243 -0.3077
-0.0573 16.2798 1.2451 0.9238 -0.1218 0.3630
